data_4072761
loop_
_publ_author_name
'Liao, Chuang-Yi'
'Chan, Kai-Ting'
'Zeng, Jing-Yao'
'Hu, Ching-Han'
'Tu, Cheng-Yi'
'Lee, Hon Man'

_publ_section_title
;
 Nonchelate and Chelate Complexes of Palladium(II) with N-Heterocyclic
 Carbene Ligands of Amido Functionality
;
_journal_issue 7
_journal_name_full Organometallics
_journal_page_first 1692
_journal_paper_doi 10.1021/om0610041
_journal_volume 26
_journal_year 2007
_chemical_formula_moiety 'C24 H21 N5 O2 Pd, 2(H2 O)'
_chemical_formula_sum 'C24 H25 N5 O4 Pd'
_chemical_formula_weight 553.89
_space_group_IT_number 14
_symmetry_cell_setting monoclinic
_symmetry_Int_Tables_number 14
_symmetry_space_group_name_Hall '-P 2ybc'
_symmetry_space_group_name_H-M 'P 1 21/c 1'
_atom_sites_solution_hydrogens geom
_atom_sites_solution_primary direct
_atom_sites_solution_secondary difmap
_audit_creation_method SHELXL-97
_cell_angle_alpha 90.00
_cell_angle_beta 94.538(2)
_cell_angle_gamma 90.00
_cell_formula_units_Z 4
_cell_length_a 8.3775(9)
_cell_length_b 29.923(3)
_cell_length_c 9.4386(10)
_cell_measurement_temperature 150(2)
_cell_volume 2358.7(4)
_computing_cell_refinement 'APEX2 v1.0-22'
_computing_data_collection 'APEX2 v1.0-22 (Bruker, 2004)'
_computing_data_reduction 'APEX2 v1.0-22'
_computing_molecular_graphics 'SHELXTL 5.1'
_computing_publication_material 'SHELXTL 5.1'
_computing_structure_refinement 'SHELXTL 5.1'
_computing_structure_solution 'SHELXTL 5.1 (Sheldrick, 1998)'
_diffrn_ambient_temperature 150(2)
_diffrn_measured_fraction_theta_full 0.975
_diffrn_measured_fraction_theta_max 0.975
_diffrn_measurement_device_type 'Bruker SMART APEX II'
_diffrn_measurement_method \w
_diffrn_radiation_monochromator graphite
_diffrn_radiation_probe x-ray
_diffrn_radiation_type MoK\a
_diffrn_radiation_wavelength 0.71073
_diffrn_reflns_av_R_equivalents 0.0373
_diffrn_reflns_av_sigmaI/netI 0.0398
_diffrn_reflns_limit_h_max 10
_diffrn_reflns_limit_h_min -9
_diffrn_reflns_limit_k_max 38
_diffrn_reflns_limit_k_min -38
_diffrn_reflns_limit_l_max 12
_diffrn_reflns_limit_l_min -12
_diffrn_reflns_number 18638
_diffrn_reflns_theta_full 27.50
_diffrn_reflns_theta_max 27.50
_diffrn_reflns_theta_min 2.27
_diffrn_source 'fine-focus sealed tube'
_diffrn_standards_decay_% 0
_diffrn_standards_interval_count 0
_diffrn_standards_interval_time 0
_diffrn_standards_number 0
_exptl_absorpt_coefficient_mu 0.828
_exptl_absorpt_correction_T_max 0.9368
_exptl_absorpt_correction_T_min 0.6824
_exptl_absorpt_correction_type multi-scan
_exptl_absorpt_process_details 'SADABS 2.10 (Sheldrick, 2003)'
_exptl_crystal_colour colorless
_exptl_crystal_density_diffrn 1.560
_exptl_crystal_density_method 'not measured'
_exptl_crystal_description rod
_exptl_crystal_F_000 1128
_exptl_crystal_size_max 0.50
_exptl_crystal_size_mid 0.14
_exptl_crystal_size_min 0.08
_refine_diff_density_max 1.172
_refine_diff_density_min -0.682
_refine_diff_density_rms 0.089
_refine_ls_extinction_method none
_refine_ls_goodness_of_fit_ref 1.133
_refine_ls_hydrogen_treatment mixed
_refine_ls_matrix_type full
_refine_ls_number_parameters 323
_refine_ls_number_reflns 5274
_refine_ls_number_restraints 0
_refine_ls_restrained_S_all 1.133
_refine_ls_R_factor_all 0.0512
_refine_ls_R_factor_gt 0.0387
_refine_ls_shift/su_max 0.024
_refine_ls_shift/su_mean 0.001
_refine_ls_structure_factor_coef Fsqd
_refine_ls_weighting_details 'calc w=1/[\s^2^(Fo^2^)+(0.0187P)^2^+5.4776P] where P=(Fo^2^+2Fc^2^)/3'
_refine_ls_weighting_scheme calc
_refine_ls_wR_factor_gt 0.0815
_refine_ls_wR_factor_ref 0.0843
_reflns_number_gt 4311
_reflns_number_total 5274
_reflns_threshold_expression I>2\s
_cod_data_source_file om0610041si20061221_100443.cif
_cod_data_source_block 8
_cod_original_cell_volume 2358.6(4)
_cod_original_sg_symbol_H-M 'P 21/c'
_cod_database_code 4072761

loop_
_symmetry_equiv_pos_as_xyz
'x, y, z'
'-x, y+1/2, -z+1/2'
'-x, -y, -z'
'x, -y-1/2, z-1/2'

loop_
_atom_site_label
_atom_site_type_symbol
_atom_site_fract_x
_atom_site_fract_y
_atom_site_fract_z
_atom_site_U_iso_or_equiv
_atom_site_adp_type
_atom_site_occupancy
_atom_site_symmetry_multiplicity
_atom_site_calc_flag
_atom_site_refinement_flags
C1 C 0.6250(4) 0.44417(10) 0.1033(3) 0.0173(7) Uani 1 1 d .
C2 C 0.7646(4) 0.48923(11) -0.0283(4) 0.0213(7) Uani 1 1 d .
H2 H 0.8090 0.5021 -0.1084 0.026 Uiso 1 1 calc R
C3 C 0.7922(4) 0.50203(11) 0.1076(4) 0.0237(8) Uani 1 1 d .
H3 H 0.8594 0.5258 0.1423 0.028 Uiso 1 1 calc R
C4 C 0.6012(4) 0.42781(11) -0.1533(3) 0.0192(7) Uani 1 1 d .
H4A H 0.6713 0.4014 -0.1605 0.023 Uiso 1 1 calc R
H4B H 0.6110 0.4463 -0.2393 0.023 Uiso 1 1 calc R
C5 C 0.4285(4) 0.41185(11) -0.1527(4) 0.0188(7) Uani 1 1 d .
C6 C 0.2115(4) 0.38214(10) -0.0361(4) 0.0188(7) Uani 1 1 d .
C7 C 0.1172(4) 0.39737(11) 0.0684(4) 0.0227(7) Uani 1 1 d .
H7 H 0.1592 0.4185 0.1365 0.027 Uiso 1 1 calc R
C8 C -0.0384(5) 0.38177(12) 0.0738(5) 0.0299(9) Uani 1 1 d .
H8 H -0.1012 0.3917 0.1472 0.036 Uiso 1 1 calc R
C9 C -0.1027(5) 0.35187(13) -0.0267(5) 0.0370(10) Uani 1 1 d .
H9 H -0.2088 0.3411 -0.0221 0.044 Uiso 1 1 calc R
C10 C -0.0115(5) 0.33779(12) -0.1337(5) 0.0354(10) Uani 1 1 d .
H10 H -0.0563 0.3179 -0.2046 0.042 Uiso 1 1 calc R
C11 C 0.1454(5) 0.35247(11) -0.1385(4) 0.0260(8) Uani 1 1 d .
H11 H 0.2077 0.3423 -0.2118 0.031 Uiso 1 1 calc R
C12 C 0.6899(5) 0.47682(11) 0.3399(4) 0.0263(8) Uani 1 1 d .
H12A H 0.5862 0.4911 0.3560 0.032 Uiso 1 1 calc R
H12B H 0.7759 0.4966 0.3818 0.032 Uiso 1 1 calc R
C13 C 0.7000(4) 0.43215(11) 0.4186(3) 0.0188(7) Uani 1 1 d .
C14 C 0.6642(4) 0.35443(11) 0.4296(4) 0.0182(7) Uani 1 1 d .
C15 C 0.5986(4) 0.34757(11) 0.5582(4) 0.0225(7) Uani 1 1 d .
H15 H 0.5390 0.3707 0.5986 0.027 Uiso 1 1 calc R
C16 C 0.6204(5) 0.30685(13) 0.6278(4) 0.0307(9) Uani 1 1 d .
H16 H 0.5767 0.3024 0.7166 0.037 Uiso 1 1 calc R
C17 C 0.7047(5) 0.27282(12) 0.5695(4) 0.0325(9) Uani 1 1 d .
H17 H 0.7187 0.2450 0.6174 0.039 Uiso 1 1 calc R
C18 C 0.7686(5) 0.27956(12) 0.4408(4) 0.0302(9) Uani 1 1 d .
H18 H 0.8266 0.2563 0.3997 0.036 Uiso 1 1 calc R
C19 C 0.7483(4) 0.32046(11) 0.3710(4) 0.0247(8) Uani 1 1 d .
H19 H 0.7928 0.3249 0.2825 0.030 Uiso 1 1 calc R
C20 C 0.2789(4) 0.34690(12) 0.3441(4) 0.0240(8) Uani 1 1 d .
H20 H 0.2792 0.3757 0.3867 0.029 Uiso 1 1 calc R
C21 C 0.1869(5) 0.31391(13) 0.3983(4) 0.0324(9) Uani 1 1 d .
H21 H 0.1234 0.3199 0.4751 0.039 Uiso 1 1 calc R
C22 C 0.1889(5) 0.27206(14) 0.3388(5) 0.0392(11) Uani 1 1 d .
H22 H 0.1290 0.2484 0.3759 0.047 Uiso 1 1 calc R
C23 C 0.2783(5) 0.26471(12) 0.2255(5) 0.0373(10) Uani 1 1 d .
H23 H 0.2798 0.2361 0.1822 0.045 Uiso 1 1 calc R
C24 C 0.3663(5) 0.29968(11) 0.1749(4) 0.0271(8) Uani 1 1 d .
H24 H 0.4272 0.2947 0.0957 0.032 Uiso 1 1 calc R
N1 N 0.6592(3) 0.45369(9) -0.0293(3) 0.0180(6) Uani 1 1 d .
N2 N 0.7039(3) 0.47393(9) 0.1873(3) 0.0182(6) Uani 1 1 d .
N3 N 0.3757(3) 0.39600(9) -0.0317(3) 0.0185(6) Uani 1 1 d .
N4 N 0.6399(3) 0.39577(9) 0.3531(3) 0.0177(6) Uani 1 1 d .
N5 N 0.3679(3) 0.34040(9) 0.2345(3) 0.0181(6) Uani 1 1 d .
O1 O 0.3487(3) 0.41415(9) -0.2690(2) 0.0248(5) Uani 1 1 d .
O2 O 0.7651(3) 0.43368(8) 0.5423(2) 0.0222(5) Uani 1 1 d .
O3 O 0.0931(4) 0.41551(11) 0.5316(3) 0.0360(7) Uani 1 1 d .
O4 O 0.1324(6) 0.48332(14) 0.3327(3) 0.0652(13) Uani 1 1 d .
Pd1 Pd 0.50218(3) 0.394244(8) 0.16330(3) 0.01522(7) Uani 1 1 d .
H3A H 0.002(7) 0.4182(16) 0.559(5) 0.048(16) Uiso 1 1 d .
H3B H 0.147(6) 0.4160(15) 0.594(5) 0.032(14) Uiso 1 1 d .
H4C H 0.151(7) 0.5052(19) 0.368(6) 0.060(18) Uiso 1 1 d .
H4D H 0.136(8) 0.463(2) 0.394(7) 0.09(2) Uiso 1 1 d .

loop_
_atom_site_aniso_label
_atom_site_aniso_U_11
_atom_site_aniso_U_22
_atom_site_aniso_U_33
_atom_site_aniso_U_23
_atom_site_aniso_U_13
_atom_site_aniso_U_12
C1 0.0185(17) 0.0191(15) 0.0144(16) 0.0013(12) 0.0006(13) 0.0022(12)
C2 0.0201(18) 0.0202(16) 0.0240(18) 0.0047(13) 0.0035(14) -0.0025(13)
C3 0.026(2) 0.0180(16) 0.0267(19) 0.0040(14) 0.0006(15) -0.0038(14)
C4 0.0207(18) 0.0258(17) 0.0112(15) 0.0004(13) 0.0011(13) -0.0005(13)
C5 0.0181(17) 0.0205(15) 0.0176(17) -0.0031(13) -0.0004(13) 0.0057(13)
C6 0.0153(17) 0.0179(15) 0.0229(17) 0.0034(12) -0.0015(14) 0.0022(12)
C7 0.0212(18) 0.0178(15) 0.0290(18) 0.0050(14) 0.0012(14) 0.0048(14)
C8 0.0194(19) 0.0267(19) 0.044(2) 0.0113(16) 0.0072(17) 0.0046(14)
C9 0.018(2) 0.029(2) 0.062(3) 0.016(2) -0.006(2) -0.0041(15)
C10 0.035(2) 0.0227(18) 0.046(3) 0.0041(17) -0.017(2) -0.0073(16)
C11 0.029(2) 0.0208(17) 0.0269(19) -0.0011(14) -0.0055(16) 0.0000(14)
C12 0.041(2) 0.0222(17) 0.0154(17) -0.0026(13) -0.0015(16) -0.0036(15)
C13 0.0194(18) 0.0206(16) 0.0167(16) -0.0023(13) 0.0027(13) -0.0008(13)
C14 0.0187(18) 0.0175(15) 0.0177(16) -0.0001(12) -0.0028(13) -0.0055(13)
C15 0.025(2) 0.0252(17) 0.0171(17) 0.0001(13) 0.0016(14) -0.0039(14)
C16 0.040(2) 0.032(2) 0.0202(19) 0.0066(15) 0.0024(17) -0.0115(17)
C17 0.036(2) 0.0221(18) 0.037(2) 0.0097(16) -0.0092(19) -0.0053(16)
C18 0.031(2) 0.0200(17) 0.040(2) 0.0016(16) -0.0001(18) 0.0020(15)
C19 0.027(2) 0.0236(17) 0.0237(18) 0.0020(14) 0.0025(15) -0.0001(14)
C20 0.024(2) 0.0223(17) 0.0252(19) 0.0036(14) 0.0009(15) -0.0019(14)
C21 0.026(2) 0.039(2) 0.032(2) 0.0099(17) 0.0043(17) -0.0054(17)
C22 0.033(2) 0.032(2) 0.053(3) 0.0120(19) 0.003(2) -0.0113(17)
C23 0.041(3) 0.0176(18) 0.052(3) -0.0020(17) -0.001(2) -0.0076(16)
C24 0.030(2) 0.0209(17) 0.030(2) 0.0007(15) 0.0053(16) -0.0011(15)
N1 0.0174(15) 0.0189(13) 0.0178(14) 0.0014(11) 0.0018(11) -0.0011(11)
N2 0.0211(16) 0.0161(13) 0.0173(14) 0.0014(11) 0.0006(12) -0.0020(11)
N3 0.0150(14) 0.0215(13) 0.0186(13) -0.0010(12) -0.0007(11) -0.0018(12)
N4 0.0215(15) 0.0163(12) 0.0151(13) 0.0028(11) -0.0003(11) -0.0023(12)
N5 0.0164(15) 0.0173(13) 0.0203(14) 0.0016(11) -0.0008(12) -0.0007(11)
O1 0.0210(14) 0.0379(14) 0.0149(12) -0.0008(10) -0.0017(10) 0.0021(11)
O2 0.0264(14) 0.0242(12) 0.0153(12) 0.0005(9) -0.0019(10) -0.0064(10)
O3 0.0260(18) 0.0532(19) 0.0280(17) 0.0034(14) -0.0041(15) 0.0041(14)
O4 0.137(4) 0.039(2) 0.0196(16) -0.0047(15) 0.003(2) -0.030(2)
Pd1 0.01578(13) 0.01609(11) 0.01375(12) 0.00030(11) 0.00081(8) -0.00106(11)

loop_
_atom_type_symbol
_atom_type_description
_atom_type_scat_dispersion_real
_atom_type_scat_dispersion_imag
_atom_type_scat_source
C C 0.0033 0.0016 'International Tables Vol C Tables 4.2.6.8 and 6.1.1.4'
H H 0.0000 0.0000 'International Tables Vol C Tables 4.2.6.8 and 6.1.1.4'
N N 0.0061 0.0033 'International Tables Vol C Tables 4.2.6.8 and 6.1.1.4'
O O 0.0106 0.0060 'International Tables Vol C Tables 4.2.6.8 and 6.1.1.4'
Pd Pd -0.9988 1.0072 'International Tables Vol C Tables 4.2.6.8 and 6.1.1.4'

loop_
_geom_angle_atom_site_label_1
_geom_angle_atom_site_label_2
_geom_angle_atom_site_label_3
_geom_angle
N2 C1 N1 106.3(3)
N2 C1 Pd1 126.5(2)
N1 C1 Pd1 126.9(2)
C3 C2 N1 106.7(3)
C3 C2 H2 126.6
N1 C2 H2 126.6
C2 C3 N2 106.7(3)
C2 C3 H3 126.6
N2 C3 H3 126.6
N1 C4 C5 114.8(3)
N1 C4 H4A 108.6
C5 C4 H4A 108.6
N1 C4 H4B 108.6
C5 C4 H4B 108.6
H4A C4 H4B 107.5
O1 C5 N3 125.5(3)
O1 C5 C4 115.1(3)
N3 C5 C4 119.4(3)
C7 C6 C11 118.9(3)
C7 C6 N3 118.9(3)
C11 C6 N3 122.1(3)
C6 C7 C8 120.3(3)
C6 C7 H7 119.9
C8 C7 H7 119.9
C9 C8 C7 120.5(4)
C9 C8 H8 119.7
C7 C8 H8 119.7
C10 C9 C8 119.5(4)
C10 C9 H9 120.2
C8 C9 H9 120.3
C9 C10 C11 120.5(4)
C9 C10 H10 119.8
C11 C10 H10 119.8
C10 C11 C6 120.2(4)
C10 C11 H11 119.9
C6 C11 H11 119.9
N2 C12 C13 115.0(3)
N2 C12 H12A 108.5
C13 C12 H12A 108.5
N2 C12 H12B 108.5
C13 C12 H12B 108.5
H12A C12 H12B 107.5
O2 C13 N4 125.8(3)
O2 C13 C12 115.2(3)
N4 C13 C12 119.0(3)
C19 C14 C15 119.5(3)
C19 C14 N4 119.3(3)
C15 C14 N4 121.1(3)
C14 C15 C16 119.8(3)
C14 C15 H15 120.1
C16 C15 H15 120.1
C17 C16 C15 120.7(4)
C17 C16 H16 119.6
C15 C16 H16 119.6
C16 C17 C18 119.3(3)
C16 C17 H17 120.3
C18 C17 H17 120.3
C17 C18 C19 120.2(4)
C17 C18 H18 119.9
C19 C18 H18 119.9
C14 C19 C18 120.3(4)
C14 C19 H19 119.8
C18 C19 H19 119.8
N5 C20 C21 123.1(3)
N5 C20 H20 118.4
C21 C20 H20 118.4
C22 C21 C20 118.5(4)
C22 C21 H21 120.7
C20 C21 H21 120.7
C21 C22 C23 119.4(4)
C21 C22 H22 120.3
C23 C22 H22 120.3
C22 C23 C24 119.1(4)
C22 C23 H23 120.5
C24 C23 H23 120.5
N5 C24 C23 121.9(4)
N5 C24 H24 119.0
C23 C24 H24 119.0
C1 N1 C2 110.0(3)
C1 N1 C4 123.9(3)
C2 N1 C4 126.0(3)
C1 N2 C3 110.2(3)
C1 N2 C12 123.6(3)
C3 N2 C12 126.2(3)
C5 N3 C6 117.2(3)
C5 N3 Pd1 126.2(2)
C6 N3 Pd1 116.4(2)
C13 N4 C14 115.9(3)
C13 N4 Pd1 126.1(2)
C14 N4 Pd1 117.8(2)
C20 N5 C24 118.0(3)
C20 N5 Pd1 118.7(2)
C24 N5 Pd1 123.3(3)
H3A O3 H3B 106(5)
H4C O4 H4D 109(6)
C1 Pd1 N3 88.06(12)
C1 Pd1 N4 87.89(12)
N3 Pd1 N4 175.90(11)
C1 Pd1 N5 178.44(12)
N3 Pd1 N5 93.16(11)
N4 Pd1 N5 90.91(10)

loop_
_geom_bond_atom_site_label_1
_geom_bond_atom_site_label_2
_geom_bond_distance
C1 N2 1.333(4)
C1 N1 1.336(4)
C1 Pd1 1.924(3)
C2 C3 1.341(5)
C2 N1 1.382(4)
C2 H2 0.9500
C3 N2 1.381(4)
C3 H3 0.9500
C4 N1 1.455(4)
C4 C5 1.524(5)
C4 H4A 0.9900
C4 H4B 0.9900
C5 O1 1.241(4)
C5 N3 1.343(4)
C6 C7 1.389(5)
C6 C11 1.395(5)
C6 N3 1.434(4)
C7 C8 1.389(5)
C7 H7 0.9500
C8 C9 1.382(6)
C8 H8 0.9500
C9 C10 1.380(6)
C9 H9 0.9500
C10 C11 1.390(6)
C10 H10 0.9500
C11 H11 0.9500
C12 N2 1.457(4)
C12 C13 1.528(5)
C12 H12A 0.9900
C12 H12B 0.9900
C13 O2 1.250(4)
C13 N4 1.331(4)
C14 C19 1.378(5)
C14 C15 1.386(5)
C14 N4 1.438(4)
C15 C16 1.390(5)
C15 H15 0.9500
C16 C17 1.378(6)
C16 H16 0.9500
C17 C18 1.380(6)
C17 H17 0.9500
C18 C19 1.394(5)
C18 H18 0.9500
C19 H19 0.9500
C20 N5 1.337(5)
C20 C21 1.375(5)
C20 H20 0.9500
C21 C22 1.373(6)
C21 H21 0.9500
C22 C23 1.371(6)
C22 H22 0.9500
C23 C24 1.386(5)
C23 H23 0.9500
C24 N5 1.342(4)
C24 H24 0.9500
N3 Pd1 2.051(3)
N4 Pd1 2.053(3)
N5 Pd1 2.106(3)
O3 H3A 0.83(5)
O3 H3B 0.71(5)
O4 H4C 0.75(6)
O4 H4D 0.84(7)
